data_2242311
loop_
_publ_author_name
'Mossine, Valeri V.'
'Barnes, Charles L.'
'Mawhinney, Thomas P.'

_publ_section_title
;
 Crystal structure of the acyclic form of
 1-deoxy-1-[(4-methoxyphenyl)(methyl)amino]-<small>D</small>-fructose
;
_journal_coeditor_code QM2121
_journal_issue 2
_journal_name_full 'Acta Crystallographica Section E'
_journal_page_first 127
_journal_page_last 132
_journal_paper_doi 10.1107/S2056989018000099
_journal_volume 74
_journal_year 2018
_chemical_formula_iupac 'C14 H21 N O6'
_chemical_formula_moiety 'C14 H21 N O6'
_chemical_formula_sum 'C14 H21 N O6'
_chemical_formula_weight 299.32
_chemical_name_systematic
;
1-Deoxy-1-(<i>N</i>-methyl-<i>p</i>-methoxyphenylamino)-<i>D</i>-fructose
;
_space_group_crystal_system monoclinic
_space_group_IT_number 4
_space_group_name_Hall 'P 2yb'
_space_group_name_H-M_alt 'P 1 21 1'
_symmetry_space_group_name_Hall 'P 2yb'
_symmetry_space_group_name_H-M 'P 1 21 1'
_atom_sites_solution_hydrogens mixed
_audit_creation_method SHELXL-2017/1
_cell_angle_alpha 90
_cell_angle_beta 98.3820(10)
_cell_angle_gamma 90
_cell_formula_units_Z 2
_cell_length_a 10.8002(15)
_cell_length_b 5.1439(7)
_cell_length_c 13.3931(19)
_cell_measurement_reflns_used 3774
_cell_measurement_temperature 100(2)
_cell_measurement_theta_max 25.8
_cell_measurement_theta_min 2.6
_cell_volume 736.11(18)
_computing_cell_refinement
;
SAINT (Bruker, 1998)
;
_computing_data_collection
;
SMART (Bruker, 1998)
;
_computing_data_reduction
;
SAINT (Bruker, 1998)
;
_computing_molecular_graphics
;
X-Seed (Barbour, 2001) and Mercury (Macrae <i>et al.</i>,  2008)
;
_computing_publication_material
;
<i>CIFTAB</i> (Sheldrick, 2008) and publCIF (Westrip, 2010)
;
_computing_structure_refinement
;
<i>SHELXL2017/1</i> (Sheldrick, 2015)
;
_computing_structure_solution
;
SHELXS97 (Sheldrick, 2008)
;
_diffrn_ambient_temperature 100(2)
_diffrn_measured_fraction_theta_full 0.999
_diffrn_measured_fraction_theta_max 0.998
_diffrn_measurement_device_type 'Bruker APEXII CCD area detector'
_diffrn_measurement_method 'omega scans'
_diffrn_radiation_type MoK\a
_diffrn_radiation_wavelength 0.71073
_diffrn_reflns_av_R_equivalents 0.0258
_diffrn_reflns_limit_h_max 13
_diffrn_reflns_limit_h_min -13
_diffrn_reflns_limit_k_max 6
_diffrn_reflns_limit_k_min -6
_diffrn_reflns_limit_l_max 16
_diffrn_reflns_limit_l_min -16
_diffrn_reflns_number 8031
_diffrn_reflns_theta_full 25.242
_diffrn_reflns_theta_max 26.372
_diffrn_reflns_theta_min 1.906
_diffrn_standards_decay_% 0.0
_exptl_absorpt_coefficient_mu 0.106
_exptl_absorpt_correction_T_max 0.99
_exptl_absorpt_correction_T_min 0.88
_exptl_absorpt_correction_type multi-scan
_exptl_absorpt_process_details
;
(SADABS; Sheldrick (2003)
;
_exptl_crystal_colour Colourless
_exptl_crystal_density_diffrn 1.350
_exptl_crystal_description Prism
_exptl_crystal_F_000 320
_exptl_crystal_size_max 0.350
_exptl_crystal_size_mid 0.150
_exptl_crystal_size_min 0.120
_refine_diff_density_max 0.191
_refine_diff_density_min -0.150
_refine_ls_abs_structure_details
;
Flack <i>x</i> determined using 1149 quotients
[(<i>I</i>^+^)-(<i>I</i>^-^)]/[(<i>I</i>^+^)+(<i>I</i>^-^)]
(Parsons <i>et al</i>., 2013)
;
_refine_ls_abs_structure_Flack 0.3(5)
_refine_ls_extinction_method none
_refine_ls_goodness_of_fit_ref 1.044
_refine_ls_hydrogen_treatment mixed
_refine_ls_matrix_type full
_refine_ls_number_parameters 208
_refine_ls_number_reflns 2993
_refine_ls_number_restraints 1
_refine_ls_restrained_S_all 1.044
_refine_ls_R_factor_all 0.0346
_refine_ls_R_factor_gt 0.0313
_refine_ls_shift/su_max 0.000
_refine_ls_shift/su_mean 0.000
_refine_ls_structure_factor_coef Fsqd
_refine_ls_weighting_details 'w=1/[\s^2^(Fo^2^)+(0.0443P)^2^+0.0803P] where P=(Fo^2^+2Fc^2^)/3'
_refine_ls_weighting_scheme calc
_refine_ls_wR_factor_gt 0.0793
_refine_ls_wR_factor_ref 0.0815
_reflns_number_gt 2788
_reflns_number_total 2993
_reflns_threshold_expression 'I > 2\s(I)'
_cod_data_source_file qm2121sup1.cif
_cod_data_source_block I
_cod_database_code 2242311
_shelx_space_group_comment
;
The symmetry employed for this shelxl refinement is uniquely defined
by the following loop, which should always be used as a source of
symmetry information in preference to the above space-group names.
They are only intended as comments.
;
_shelx_estimated_absorpt_t_min 0.964
_shelx_estimated_absorpt_t_max 0.987

loop_
_space_group_symop_operation_xyz
'x, y, z'
'-x, y+1/2, -z'

loop_
_atom_site_type_symbol
_atom_site_label
_atom_site_fract_x
_atom_site_fract_y
_atom_site_fract_z
_atom_site_U_iso_or_equiv
_atom_site_adp_type
_atom_site_calc_flag
_atom_site_occupancy
N N1 0.10655(16) 0.5973(4) 0.64477(12) 0.0275(4) Uani d 1
C C1 0.15040(19) 0.4862(4) 0.74257(15) 0.0267(4) Uani d 1
H H1A 0.189953 0.316322 0.732685 0.032 Uiso calc 1
H H1B 0.077318 0.453299 0.777617 0.032 Uiso calc 1
O O2 0.26415(14) 0.8787(3) 0.79127(12) 0.0321(4) Uani d 1
C C2 0.24391(18) 0.6543(4) 0.81040(15) 0.0240(4) Uani d 1
O O3 0.40317(13) 0.6914(3) 0.95778(11) 0.0268(3) Uani d 1
C C3 0.31015(18) 0.5253(4) 0.90646(15) 0.0229(4) Uani d 1
H H3 0.352434 0.364549 0.886440 0.027 Uiso calc 1
O O4 0.13795(14) 0.6653(3) 0.99012(12) 0.0281(3) Uani d 1
C C4 0.21360(18) 0.4440(4) 0.97432(14) 0.0220(4) Uani d 1
H H4 0.159267 0.302656 0.940569 0.026 Uiso calc 1
O O5 0.35348(13) 0.1285(3) 1.06292(11) 0.0270(3) Uani d 1
C C5 0.27762(17) 0.3493(4) 1.07730(15) 0.0231(4) Uani d 1
H H5 0.332604 0.491086 1.109907 0.028 Uiso calc 1
O O6 0.09673(13) 0.0803(3) 1.10474(11) 0.0285(3) Uani d 1
C C6 0.18494(19) 0.2727(5) 1.14715(15) 0.0285(5) Uani d 1
H H6A 0.231641 0.204885 1.210924 0.034 Uiso calc 1
H H6B 0.138815 0.429609 1.163615 0.034 Uiso calc 1
C C7 0.18576(18) 0.5977(4) 0.57050(15) 0.0250(4) Uani d 1
C C8 0.2825(2) 0.4181(5) 0.57062(16) 0.0322(5) Uani d 1
H H8 0.300894 0.301939 0.625936 0.039 Uiso calc 1
C C9 0.3529(2) 0.4053(5) 0.49151(17) 0.0352(5) Uani d 1
H H9 0.417860 0.280262 0.493123 0.042 Uiso calc 1
O O10 0.39239(16) 0.5762(4) 0.32846(12) 0.0437(4) Uani d 1
C C10 0.3286(2) 0.5736(5) 0.41076(16) 0.0319(5) Uani d 1
C C11 0.2348(2) 0.7560(5) 0.41043(17) 0.0352(5) Uani d 1
H H11 0.218288 0.874400 0.355652 0.042 Uiso calc 1
C C12 0.1644(2) 0.7690(5) 0.48871(16) 0.0316(5) Uani d 1
H H12 0.100474 0.896471 0.486890 0.038 Uiso calc 1
C C13 0.0158(2) 0.8065(5) 0.64424(17) 0.0330(5) Uani d 1
H H13A 0.059076 0.974339 0.646201 0.050 Uiso calc 1
H H13B -0.027328 0.790523 0.703438 0.050 Uiso calc 1
H H13C -0.045390 0.795655 0.582714 0.050 Uiso calc 1
C C14 0.4858(2) 0.3812(7) 0.3254(2) 0.0474(7) Uani d 1
H H14A 0.551236 0.401318 0.383834 0.071 Uiso calc 1
H H14B 0.522812 0.399739 0.263176 0.071 Uiso calc 1
H H14C 0.447653 0.208769 0.327161 0.071 Uiso calc 1
H H5O 0.430(3) 0.175(7) 1.061(2) 0.050(8) Uiso d 1
H H4O 0.069(3) 0.643(7) 0.959(2) 0.052(9) Uiso d 1
H H6O 0.133(3) -0.034(6) 1.078(2) 0.047(8) Uiso d 1
H H3O 0.368(2) 0.835(6) 0.974(2) 0.041(8) Uiso d 1

loop_
_atom_site_aniso_label
_atom_site_aniso_U_11
_atom_site_aniso_U_22
_atom_site_aniso_U_33
_atom_site_aniso_U_12
_atom_site_aniso_U_13
_atom_site_aniso_U_23
N1 0.0270(9) 0.0286(9) 0.0267(9) 0.0036(8) 0.0032(7) 0.0003(7)
C1 0.0277(11) 0.0254(10) 0.0268(10) -0.0020(9) 0.0032(8) 0.0011(8)
O2 0.0344(8) 0.0240(8) 0.0372(9) -0.0023(7) 0.0026(7) 0.0027(7)
C2 0.0207(9) 0.0242(10) 0.0288(10) 0.0003(8) 0.0099(8) -0.0007(8)
O3 0.0166(7) 0.0272(8) 0.0365(8) -0.0027(6) 0.0038(6) -0.0025(6)
C3 0.0180(9) 0.0223(10) 0.0287(10) -0.0003(7) 0.0048(8) -0.0013(8)
O4 0.0178(7) 0.0281(8) 0.0383(8) 0.0029(6) 0.0040(6) -0.0057(6)
C4 0.0172(9) 0.0220(10) 0.0274(10) 0.0011(7) 0.0052(8) -0.0023(8)
O5 0.0168(7) 0.0276(8) 0.0368(8) 0.0007(6) 0.0045(6) 0.0031(6)
C5 0.0164(9) 0.0270(10) 0.0261(10) -0.0009(8) 0.0037(8) -0.0033(8)
O6 0.0190(7) 0.0306(8) 0.0370(8) -0.0016(6) 0.0081(6) -0.0033(7)
C6 0.0229(10) 0.0363(12) 0.0266(10) -0.0059(9) 0.0043(8) -0.0020(10)
C7 0.0244(9) 0.0235(10) 0.0258(10) -0.0023(8) -0.0012(8) -0.0044(8)
C8 0.0327(11) 0.0344(12) 0.0288(11) 0.0070(10) 0.0021(9) 0.0038(9)
C9 0.0313(11) 0.0390(14) 0.0353(12) 0.0084(10) 0.0054(9) -0.0012(10)
O10 0.0399(9) 0.0585(11) 0.0354(9) 0.0012(9) 0.0143(7) -0.0009(8)
C10 0.0281(11) 0.0398(13) 0.0283(10) -0.0043(10) 0.0055(8) -0.0046(10)
C11 0.0376(13) 0.0344(12) 0.0335(12) 0.0000(10) 0.0054(10) 0.0080(10)
C12 0.0326(11) 0.0263(11) 0.0355(12) 0.0058(9) 0.0033(9) 0.0040(10)
C13 0.0294(11) 0.0350(13) 0.0346(11) 0.0058(10) 0.0044(9) -0.0031(10)
C14 0.0331(12) 0.0692(19) 0.0416(14) 0.0003(13) 0.0115(10) -0.0126(13)

loop_
_atom_type_symbol
_atom_type_description
_atom_type_scat_dispersion_real
_atom_type_scat_dispersion_imag
_atom_type_scat_source
C C 0.0033 0.0016 'International Tables Vol C Tables 4.2.6.8 and 6.1.1.4'
H H 0.0000 0.0000 'International Tables Vol C Tables 4.2.6.8 and 6.1.1.4'
N N 0.0061 0.0033 'International Tables Vol C Tables 4.2.6.8 and 6.1.1.4'
O O 0.0106 0.0060 'International Tables Vol C Tables 4.2.6.8 and 6.1.1.4'

loop_
_geom_angle_atom_site_label_1
_geom_angle_atom_site_label_2
_geom_angle_atom_site_label_3
_geom_angle
C7 N1 C1 119.35(16)
C7 N1 C13 118.38(17)
C1 N1 C13 115.40(17)
N1 C1 C2 114.64(18)
N1 C1 H1A 108.6
C2 C1 H1A 108.6
N1 C1 H1B 108.6
C2 C1 H1B 108.6
H1A C1 H1B 107.6
O2 C2 C1 122.7(2)
O2 C2 C3 121.04(19)
C1 C2 C3 116.29(17)
C3 O3 H3O 109.2(18)
O3 C3 C2 110.97(16)
O3 C3 C4 111.77(16)
C2 C3 C4 109.93(15)
O3 C3 H3 108.0
C2 C3 H3 108.0
C4 C3 H3 108.0
C4 O4 H4O 108(2)
O4 C4 C5 108.19(15)
O4 C4 C3 108.74(16)
C5 C4 C3 111.30(15)
O4 C4 H4 109.5
C5 C4 H4 109.5
C3 C4 H4 109.5
C5 O5 H5O 111(2)
O5 C5 C6 108.62(17)
O5 C5 C4 108.92(15)
C6 C5 C4 112.72(16)
O5 C5 H5 108.8
C6 C5 H5 108.8
C4 C5 H5 108.8
C6 O6 H6O 110(2)
O6 C6 C5 113.26(17)
O6 C6 H6A 108.9
C5 C6 H6A 108.9
O6 C6 H6B 108.9
C5 C6 H6B 108.9
H6A C6 H6B 107.7
C8 C7 C12 117.14(18)
C8 C7 N1 122.18(19)
C12 C7 N1 120.53(19)
C9 C8 C7 121.5(2)
C9 C8 H8 119.3
C7 C8 H8 119.3
C10 C9 C8 120.3(2)
C10 C9 H9 119.9
C8 C9 H9 119.9
C10 O10 C14 116.9(2)
C9 C10 C11 118.96(19)
C9 C10 O10 124.8(2)
C11 C10 O10 116.2(2)
C10 C11 C12 121.0(2)
C10 C11 H11 119.5
C12 C11 H11 119.5
C11 C12 C7 121.1(2)
C11 C12 H12 119.4
C7 C12 H12 119.4
N1 C13 H13A 109.5
N1 C13 H13B 109.5
H13A C13 H13B 109.5
N1 C13 H13C 109.5
H13A C13 H13C 109.5
H13B C13 H13C 109.5
O10 C14 H14A 109.5
O10 C14 H14B 109.5
H14A C14 H14B 109.5
O10 C14 H14C 109.5
H14A C14 H14C 109.5
H14B C14 H14C 109.5

loop_
_geom_bond_atom_site_label_1
_geom_bond_atom_site_label_2
_geom_bond_distance
N1 C7 1.403(3)
N1 C1 1.444(3)
N1 C13 1.455(3)
C1 C2 1.525(3)
C1 H1A 0.9900
C1 H1B 0.9900
O2 C2 1.209(3)
C2 C3 1.529(3)
O3 C3 1.418(2)
O3 H3O 0.87(3)
C3 C4 1.538(3)
C3 H3 1.0000
O4 C4 1.435(2)
O4 H4O 0.80(3)
C4 C5 1.530(3)
C4 H4 1.0000
O5 C5 1.430(2)
O5 H5O 0.86(3)
C5 C6 1.518(3)
C5 H5 1.0000
O6 C6 1.432(3)
O6 H6O 0.82(3)
C6 H6A 0.9900
C6 H6B 0.9900
C7 C8 1.395(3)
C7 C12 1.399(3)
C8 C9 1.392(3)
C8 H8 0.9500
C9 C10 1.380(3)
C9 H9 0.9500
O10 C10 1.382(3)
O10 C14 1.428(3)
C10 C11 1.381(3)
C11 C12 1.383(3)
C11 H11 0.9500
C12 H12 0.9500
C13 H13A 0.9800
C13 H13B 0.9800
C13 H13C 0.9800
C14 H14A 0.9800
C14 H14B 0.9800
C14 H14C 0.9800

loop_
_geom_hbond_atom_site_label_D
_geom_hbond_atom_site_label_H
_geom_hbond_atom_site_label_A
_geom_hbond_site_symmetry_A
_geom_hbond_distance_DH
_geom_hbond_distance_HA
_geom_hbond_distance_DA
_geom_hbond_angle_DHA
_geom_hbond_publ_flag
O3 H3O O4 . 0.87(3) 2.67(3) 2.962(2) 101(3) yes
O3 H3O O5 1_565 0.87(3) 1.94(3) 2.747(2) 153(2) yes
O4 H4O O6 2_557 0.80(3) 1.90(3) 2.700(2) 176(3) yes
O5 H5O O3 2_647 0.86(3) 1.86(3) 2.702(2) 165(3) yes
O6 H6O O5 . 0.82(3) 2.56(3) 2.918(2) 108(3) yes
O6 H6O O4 1_545 0.82(3) 1.95(3) 2.704(2) 154(3) yes

loop_
_geom_torsion_atom_site_label_1
_geom_torsion_atom_site_label_2
_geom_torsion_atom_site_label_3
_geom_torsion_atom_site_label_4
_geom_torsion
C7 N1 C1 C2 75.2(2)
C13 N1 C1 C2 -75.3(2)
N1 C1 C2 O2 11.7(3)
N1 C1 C2 C3 -169.53(16)
O2 C2 C3 O3 -7.0(3)
C1 C2 C3 O3 174.20(16)
O2 C2 C3 C4 117.2(2)
C1 C2 C3 C4 -61.6(2)
O3 C3 C4 O4 70.7(2)
C2 C3 C4 O4 -53.0(2)
O3 C3 C4 C5 -48.3(2)
C2 C3 C4 C5 -172.04(16)
O4 C4 C5 O5 180.00(15)
C3 C4 C5 O5 -60.6(2)
O4 C4 C5 C6 59.4(2)
C3 C4 C5 C6 178.77(18)
O5 C5 C6 O6 -65.1(2)
C4 C5 C6 O6 55.7(2)
C1 N1 C7 C8 24.6(3)
C13 N1 C7 C8 174.25(19)
C1 N1 C7 C12 -160.0(2)
C13 N1 C7 C12 -10.3(3)
C12 C7 C8 C9 -1.6(3)
N1 C7 C8 C9 174.0(2)
C7 C8 C9 C10 0.5(4)
C8 C9 C10 C11 0.8(4)
C8 C9 C10 O10 -179.7(2)
C14 O10 C10 C9 3.2(3)
C14 O10 C10 C11 -177.2(2)
C9 C10 C11 C12 -1.0(4)
O10 C10 C11 C12 179.5(2)
C10 C11 C12 C7 -0.1(4)
C8 C7 C12 C11 1.4(3)
N1 C7 C12 C11 -174.2(2)

_cod_database_fobs_code 2242311
